data_4003437
loop_
_publ_author_name
'Hu, Xiaoguang'
'Chen, Hanjiao'
'Zhao, Lei'
'Miao, Maosheng'
'Zheng, Yonghao'

_publ_section_title
;
 Observation of a Solid-State-Induced Thermally Populated Spin-Triplet
 State in Radical Regioisomers
;
_journal_issue 24
_journal_name_full 'Chemistry of Materials'
_journal_page_first 10256
_journal_paper_doi 10.1021/acs.chemmater.9b04495
_journal_volume 31
_journal_year 2019
_chemical_formula_sum 'C39 H28 N3'
_chemical_formula_weight 538.64
_space_group_crystal_system triclinic
_space_group_IT_number 2
_space_group_name_Hall '-P 1'
_space_group_name_H-M_alt 'P -1'
_atom_sites_solution_hydrogens geom
_audit_creation_method SHELXL-2018/3
_cell_angle_alpha 96.526(4)
_cell_angle_beta 110.256(3)
_cell_angle_gamma 105.326(4)
_cell_formula_units_Z 2
_cell_length_a 10.8315(6)
_cell_length_b 10.9695(5)
_cell_length_c 14.0301(6)
_cell_measurement_reflns_used 1471
_cell_measurement_temperature 296.(2)
_cell_measurement_theta_max 67.72
_cell_measurement_theta_min 3.45
_cell_volume 1469.00(14)
_computing_structure_refinement 'SHELXL-2018/3 (Sheldrick, 2018)'
_diffrn_ambient_temperature 296.(2)
_diffrn_measured_fraction_theta_full 0.993
_diffrn_measured_fraction_theta_max 0.991
_diffrn_measurement_device_type 'Bruker D8 VENTURE PHOTON II'
_diffrn_radiation_monochromator mulilayer
_diffrn_radiation_type 'Cu K\a'
_diffrn_radiation_wavelength 1.54178
_diffrn_reflns_av_R_equivalents 0.0712
_diffrn_reflns_av_unetI/netI 0.0734
_diffrn_reflns_Laue_measured_fraction_full 0.993
_diffrn_reflns_Laue_measured_fraction_max 0.991
_diffrn_reflns_limit_h_max 12
_diffrn_reflns_limit_h_min -13
_diffrn_reflns_limit_k_max 13
_diffrn_reflns_limit_k_min -13
_diffrn_reflns_limit_l_max 16
_diffrn_reflns_limit_l_min -16
_diffrn_reflns_number 13952
_diffrn_reflns_point_group_measured_fraction_full 0.993
_diffrn_reflns_point_group_measured_fraction_max 0.991
_diffrn_reflns_theta_full 67.679
_diffrn_reflns_theta_max 68.150
_diffrn_reflns_theta_min 3.447
_diffrn_source 'Ius 3.0'
_diffrn_source_type microfocus
_exptl_absorpt_coefficient_mu 0.551
_exptl_absorpt_process_details
;
;
_exptl_crystal_density_diffrn 1.220
_exptl_crystal_density_method 'not measured'
_exptl_crystal_description block
_exptl_crystal_F_000 568
_exptl_crystal_size_max 0.1
_exptl_crystal_size_mid 0.05
_exptl_crystal_size_min 0.01
_refine_diff_density_max 0.155
_refine_diff_density_min -0.167
_refine_diff_density_rms 0.036
_refine_ls_extinction_method none
_refine_ls_goodness_of_fit_ref 0.920
_refine_ls_hydrogen_treatment constr
_refine_ls_matrix_type full
_refine_ls_number_parameters 379
_refine_ls_number_reflns 5314
_refine_ls_number_restraints 0
_refine_ls_restrained_S_all 0.920
_refine_ls_R_factor_all 0.1012
_refine_ls_R_factor_gt 0.0541
_refine_ls_shift/su_max 0.000
_refine_ls_shift/su_mean 0.000
_refine_ls_structure_factor_coef Fsqd
_refine_ls_weighting_details 'w=1/[\s^2^(Fo^2^)+(0.0639P)^2^] where P=(Fo^2^+2Fc^2^)/3'
_refine_ls_weighting_scheme calc
_refine_ls_wR_factor_gt 0.1264
_refine_ls_wR_factor_ref 0.1539
_reflns_Friedel_coverage 0.000
_reflns_number_gt 2840
_reflns_number_total 5314
_reflns_threshold_expression 'I > 2\s(I)'
_cod_data_source_file cm9b04495_si_006.cif
_cod_data_source_block S3_0m
_cod_depositor_comments 'Adding full bibliography for 4003436--4003440.cif.'
_cod_original_cell_volume 1469.00(13)
_cod_database_code 4003437
_shelx_shelxl_version_number 2018/3
_shelx_space_group_comment
;
The symmetry employed for this shelxl refinement is uniquely defined
by the following loop, which should always be used as a source of
symmetry information in preference to the above space-group names.
They are only intended as comments.
;

loop_
_space_group_symop_operation_xyz
'x, y, z'
'-x, -y, -z'

loop_
_atom_site_label
_atom_site_type_symbol
_atom_site_fract_x
_atom_site_fract_y
_atom_site_fract_z
_atom_site_U_iso_or_equiv
_atom_site_adp_type
_atom_site_occupancy
_atom_site_site_symmetry_order
_atom_site_calc_flag
_atom_site_refinement_flags_posn
_atom_site_refinement_flags_adp
N1 N 0.2710(2) 0.4920(2) 0.95619(16) 0.0638(5) Uani 1 1 d . .
N2 N 0.3164(2) 0.4772(2) 0.87703(16) 0.0648(5) Uani 1 1 d . .
N3 N 0.2417(2) 0.2477(2) 0.86063(17) 0.0686(6) Uani 1 1 d . .
C1 C 0.3218(5) 0.8758(4) 1.0798(3) 0.1022(12) Uani 1 1 d . .
H1 H 0.333789 0.960891 1.108659 0.123 Uiso 1 1 calc R U
C2 C 0.4300(4) 0.8453(3) 1.0664(3) 0.0965(10) Uani 1 1 d . .
H4 H 0.515184 0.909662 1.085185 0.116 Uiso 1 1 calc R U
C3 C 0.4125(3) 0.7178(3) 1.0245(2) 0.0774(8) Uani 1 1 d . .
H3 H 0.485926 0.696675 1.015298 0.093 Uiso 1 1 calc R U
C4 C 0.2873(3) 0.6241(3) 0.99712(19) 0.0656(6) Uani 1 1 d . .
C5 C 0.2991(3) 0.3551(2) 0.83523(19) 0.0604(6) Uani 1 1 d . .
C6 C 0.3563(3) 0.3418(2) 0.75342(19) 0.0594(6) Uani 1 1 d . .
C7 C 0.4289(3) 0.4478(3) 0.7300(2) 0.0653(6) Uani 1 1 d . .
H11 H 0.434352 0.530124 0.760009 0.078 Uiso 1 1 calc R U
C8 C 0.4949(3) 0.4347(2) 0.6619(2) 0.0649(6) Uani 1 1 d . .
H10 H 0.545339 0.508335 0.648068 0.078 Uiso 1 1 calc R U
C9 C 0.4858(3) 0.3125(2) 0.61462(18) 0.0574(6) Uani 1 1 d . .
C10 C 0.5627(3) 0.2989(2) 0.54595(19) 0.0574(6) Uani 1 1 d . .
C11 C 0.5012(3) 0.2203(2) 0.44916(19) 0.0569(6) Uani 1 1 d . .
C12 C 0.3480(3) 0.1538(2) 0.39684(18) 0.0569(6) Uani 1 1 d . .
C13 C 0.2542(3) 0.2192(3) 0.3927(2) 0.0647(6) Uani 1 1 d . .
H22 H 0.287273 0.307619 0.422710 0.078 Uiso 1 1 calc R U
C14 C 0.1136(3) 0.1571(3) 0.3453(2) 0.0763(8) Uani 1 1 d . .
H25 H 0.052663 0.203599 0.343162 0.092 Uiso 1 1 calc R U
C15 C 0.0618(3) 0.0264(3) 0.3009(2) 0.0798(8) Uani 1 1 d . .
H2 H -0.033758 -0.016290 0.270706 0.096 Uiso 1 1 calc R U
C16 C 0.1967(5) 0.7820(4) 1.0511(3) 0.1046(12) Uani 1 1 d . .
H28 H 0.123233 0.803350 1.059958 0.126 Uiso 1 1 calc R U
C17 C 0.1780(4) 0.6554(4) 1.0088(3) 0.0898(10) Uani 1 1 d . .
H27 H 0.091907 0.591687 0.988414 0.108 Uiso 1 1 calc R U
C18 C 0.2292(3) 0.3904(3) 0.9997(2) 0.0643(6) Uani 1 1 d . .
C19 C 0.2122(3) 0.2655(3) 0.9486(2) 0.0669(6) Uani 1 1 d . .
C20 C 0.1711(3) 0.1599(3) 0.9903(3) 0.0807(8) Uani 1 1 d . .
H8 H 0.157305 0.076875 0.955702 0.097 Uiso 1 1 calc R U
C21 C 0.1507(4) 0.1765(4) 1.0816(3) 0.0907(9) Uani 1 1 d . .
H5 H 0.123997 0.105435 1.108925 0.109 Uiso 1 1 calc R U
C22 C 0.1703(4) 0.3003(4) 1.1324(2) 0.0901(9) Uani 1 1 d . .
H7 H 0.156780 0.311533 1.194357 0.108 Uiso 1 1 calc R U
C23 C 0.2091(3) 0.4059(3) 1.0938(2) 0.0804(8) Uani 1 1 d . .
H6 H 0.222203 0.488197 1.129443 0.096 Uiso 1 1 calc R U
C24 C 0.3466(3) 0.2194(3) 0.7064(2) 0.0727(7) Uani 1 1 d . .
H9 H 0.297031 0.146086 0.721200 0.087 Uiso 1 1 calc R U
C25 C 0.4102(3) 0.2059(3) 0.6377(2) 0.0693(7) Uani 1 1 d . .
H26 H 0.401927 0.123157 0.606288 0.083 Uiso 1 1 calc R U
C26 C 0.7151(3) 0.3745(2) 0.59462(19) 0.0582(6) Uani 1 1 d . .
C27 C 0.7944(3) 0.3626(3) 0.6931(2) 0.0718(7) Uani 1 1 d . .
H12 H 0.751421 0.311114 0.728323 0.086 Uiso 1 1 calc R U
C28 C 0.9364(3) 0.4267(4) 0.7389(3) 0.0902(10) Uani 1 1 d . .
H13 H 0.988392 0.415421 0.803568 0.108 Uiso 1 1 calc R U
C29 C 1.0007(3) 0.5061(3) 0.6901(3) 0.0918(10) Uani 1 1 d . .
H16 H 1.096274 0.548695 0.721149 0.110 Uiso 1 1 calc R U
C30 C 0.9223(3) 0.5229(3) 0.5937(3) 0.0861(9) Uani 1 1 d . .
H15 H 0.964821 0.579328 0.561076 0.103 Uiso 1 1 calc R U
C31 C 0.7809(3) 0.4560(3) 0.5461(2) 0.0696(7) Uani 1 1 d . .
H14 H 0.729655 0.465909 0.480699 0.084 Uiso 1 1 calc R U
C32 C 0.5832(3) 0.1958(2) 0.38678(19) 0.0577(6) Uani 1 1 d . .
C33 C 0.6996(3) 0.1584(3) 0.4270(2) 0.0667(7) Uani 1 1 d . .
H21 H 0.728308 0.147997 0.495261 0.080 Uiso 1 1 calc R U
C34 C 0.7743(3) 0.1361(3) 0.3690(3) 0.0825(9) Uani 1 1 d . .
H20 H 0.851382 0.109503 0.397241 0.099 Uiso 1 1 calc R U
C35 C 0.7334(4) 0.1535(3) 0.2688(3) 0.0920(10) Uani 1 1 d . .
H17 H 0.784634 0.140466 0.229586 0.110 Uiso 1 1 calc R U
C36 C 0.6187(4) 0.1896(3) 0.2259(3) 0.0901(10) Uani 1 1 d . .
H18 H 0.592142 0.200958 0.157897 0.108 Uiso 1 1 calc R U
C37 C 0.5415(3) 0.2096(3) 0.2837(2) 0.0714(7) Uani 1 1 d . .
H19 H 0.461967 0.232141 0.253775 0.086 Uiso 1 1 calc R U
C38 C 0.1520(3) -0.0401(3) 0.3016(3) 0.0809(8) Uani 1 1 d . .
H24 H 0.117794 -0.128054 0.270083 0.097 Uiso 1 1 calc R U
C39 C 0.2948(3) 0.0229(3) 0.3490(2) 0.0698(7) Uani 1 1 d . .
H23 H 0.355382 -0.023309 0.348635 0.084 Uiso 1 1 calc R U

loop_
_atom_site_aniso_label
_atom_site_aniso_U_11
_atom_site_aniso_U_22
_atom_site_aniso_U_33
_atom_site_aniso_U_23
_atom_site_aniso_U_13
_atom_site_aniso_U_12
N1 0.0688(13) 0.0668(13) 0.0531(11) 0.0006(9) 0.0281(10) 0.0177(10)
N2 0.0707(13) 0.0680(13) 0.0572(11) 0.0036(10) 0.0324(10) 0.0194(11)
N3 0.0728(14) 0.0678(13) 0.0646(12) 0.0045(10) 0.0354(11) 0.0149(11)
C1 0.122(3) 0.084(2) 0.084(2) -0.0109(17) 0.028(2) 0.038(2)
C2 0.098(3) 0.075(2) 0.085(2) -0.0051(16) 0.0188(19) 0.0101(18)
C3 0.075(2) 0.0778(18) 0.0671(16) 0.0018(14) 0.0212(14) 0.0214(16)
C4 0.0698(17) 0.0707(16) 0.0508(12) 0.0016(11) 0.0225(12) 0.0212(14)
C5 0.0605(15) 0.0609(14) 0.0560(13) 0.0039(11) 0.0252(11) 0.0147(11)
C6 0.0621(14) 0.0607(14) 0.0548(13) 0.0047(10) 0.0273(11) 0.0168(11)
C7 0.0742(17) 0.0594(14) 0.0655(15) 0.0025(11) 0.0348(13) 0.0214(13)
C8 0.0731(16) 0.0545(14) 0.0685(15) 0.0031(11) 0.0372(13) 0.0151(12)
C9 0.0576(14) 0.0599(14) 0.0511(12) 0.0028(10) 0.0216(10) 0.0169(11)
C10 0.0609(15) 0.0535(13) 0.0572(13) 0.0036(10) 0.0261(11) 0.0177(11)
C11 0.0605(14) 0.0544(13) 0.0574(13) 0.0044(10) 0.0277(11) 0.0185(11)
C12 0.0569(14) 0.0598(14) 0.0508(12) 0.0016(10) 0.0235(11) 0.0152(11)
C13 0.0583(15) 0.0647(15) 0.0667(15) 0.0013(12) 0.0254(12) 0.0176(12)
C14 0.0613(17) 0.0835(19) 0.0815(18) 0.0063(15) 0.0272(14) 0.0257(15)
C15 0.0589(16) 0.089(2) 0.0773(18) 0.0061(15) 0.0248(14) 0.0089(15)
C16 0.108(3) 0.105(3) 0.103(3) -0.008(2) 0.042(2) 0.048(2)
C17 0.083(2) 0.092(2) 0.089(2) -0.0094(17) 0.0372(17) 0.0275(18)
C18 0.0610(15) 0.0737(16) 0.0550(13) 0.0069(12) 0.0253(11) 0.0168(12)
C19 0.0643(16) 0.0711(16) 0.0634(15) 0.0099(12) 0.0286(13) 0.0164(13)
C20 0.088(2) 0.0774(19) 0.0841(19) 0.0193(15) 0.0468(17) 0.0214(16)
C21 0.098(2) 0.101(2) 0.086(2) 0.0345(19) 0.0489(19) 0.0293(19)
C22 0.098(2) 0.113(3) 0.0662(17) 0.0228(18) 0.0411(17) 0.032(2)
C23 0.083(2) 0.095(2) 0.0611(15) 0.0073(15) 0.0342(15) 0.0229(16)
C24 0.090(2) 0.0585(15) 0.0707(16) 0.0036(12) 0.0440(15) 0.0139(13)
C25 0.0872(19) 0.0551(14) 0.0675(15) -0.0002(12) 0.0410(15) 0.0178(13)
C26 0.0565(14) 0.0530(12) 0.0591(14) -0.0034(10) 0.0215(11) 0.0168(11)
C27 0.0697(18) 0.0737(17) 0.0609(15) -0.0018(12) 0.0200(13) 0.0208(14)
C28 0.0674(19) 0.093(2) 0.081(2) -0.0115(18) 0.0079(16) 0.0223(17)
C29 0.0563(17) 0.084(2) 0.107(3) -0.0149(19) 0.0200(18) 0.0091(15)
C30 0.079(2) 0.0658(17) 0.111(3) -0.0006(16) 0.051(2) 0.0101(15)
C31 0.0711(18) 0.0590(14) 0.0753(17) 0.0014(12) 0.0338(14) 0.0149(13)
C32 0.0602(14) 0.0517(12) 0.0585(13) 0.0001(10) 0.0290(11) 0.0112(11)
C33 0.0614(15) 0.0633(15) 0.0739(16) 0.0001(12) 0.0307(13) 0.0192(12)
C34 0.0747(19) 0.0740(18) 0.104(2) 0.0014(16) 0.0469(18) 0.0233(15)
C35 0.091(2) 0.084(2) 0.107(3) -0.0064(18) 0.065(2) 0.0154(18)
C36 0.112(3) 0.086(2) 0.0687(17) 0.0029(15) 0.0514(19) 0.0105(19)
C37 0.0785(18) 0.0731(17) 0.0594(15) 0.0048(12) 0.0299(13) 0.0204(14)
C38 0.076(2) 0.0622(16) 0.0828(19) -0.0041(14) 0.0244(16) 0.0061(14)
C39 0.0700(17) 0.0606(15) 0.0707(16) -0.0009(12) 0.0257(13) 0.0177(13)

loop_
_atom_type_symbol
_atom_type_description
_atom_type_scat_dispersion_real
_atom_type_scat_dispersion_imag
_atom_type_scat_source
C C 0.0181 0.0091 'International Tables Vol C Tables 4.2.6.8 and 6.1.1.4'
H H 0.0000 0.0000 'International Tables Vol C Tables 4.2.6.8 and 6.1.1.4'
N N 0.0311 0.0180 'International Tables Vol C Tables 4.2.6.8 and 6.1.1.4'

loop_
_geom_angle_atom_site_label_1
_geom_angle_atom_site_label_2
_geom_angle_atom_site_label_3
_geom_angle
N2 N1 C18 122.0(2)
N2 N1 C4 114.1(2)
C18 N1 C4 123.5(2)
C5 N2 N1 115.6(2)
C5 N3 C19 115.9(2)
C16 C1 C2 120.0(3)
C16 C1 H1 120.0
C2 C1 H1 120.0
C1 C2 C3 119.9(4)
C1 C2 H4 120.0
C3 C2 H4 120.0
C4 C3 C2 119.6(3)
C4 C3 H3 120.2
C2 C3 H3 120.2
C3 C4 C17 120.3(3)
C3 C4 N1 119.3(2)
C17 C4 N1 120.4(3)
N3 C5 N2 127.5(2)
N3 C5 C6 117.8(2)
N2 C5 C6 114.7(2)
C7 C6 C24 118.8(2)
C7 C6 C5 121.5(2)
C24 C6 C5 119.5(2)
C6 C7 C8 121.1(2)
C6 C7 H11 119.4
C8 C7 H11 119.4
C9 C8 C7 120.5(2)
C9 C8 H10 119.8
C7 C8 H10 119.8
C25 C9 C8 117.9(2)
C25 C9 C10 121.6(2)
C8 C9 C10 120.4(2)
C11 C10 C9 122.9(2)
C11 C10 C26 122.5(2)
C9 C10 C26 114.6(2)
C10 C11 C12 122.7(2)
C10 C11 C32 121.9(2)
C12 C11 C32 115.3(2)
C13 C12 C39 117.5(2)
C13 C12 C11 121.9(2)
C39 C12 C11 120.5(2)
C14 C13 C12 121.5(3)
C14 C13 H22 119.2
C12 C13 H22 119.2
C13 C14 C15 120.5(3)
C13 C14 H25 119.8
C15 C14 H25 119.8
C38 C15 C14 119.3(3)
C38 C15 H2 120.4
C14 C15 H2 120.4
C1 C16 C17 120.5(3)
C1 C16 H28 119.7
C17 C16 H28 119.7
C4 C17 C16 119.5(3)
C4 C17 H27 120.2
C16 C17 H27 120.2
N1 C18 C19 117.2(2)
N1 C18 C23 123.7(3)
C19 C18 C23 119.0(3)
N3 C19 C20 120.1(3)
N3 C19 C18 120.6(2)
C20 C19 C18 119.2(3)
C21 C20 C19 121.1(3)
C21 C20 H8 119.4
C19 C20 H8 119.4
C20 C21 C22 119.3(3)
C20 C21 H5 120.4
C22 C21 H5 120.4
C23 C22 C21 121.5(3)
C23 C22 H7 119.3
C21 C22 H7 119.3
C22 C23 C18 119.9(3)
C22 C23 H6 120.0
C18 C23 H6 120.0
C25 C24 C6 120.3(3)
C25 C24 H9 119.9
C6 C24 H9 119.9
C24 C25 C9 121.5(2)
C24 C25 H26 119.3
C9 C25 H26 119.3
C31 C26 C27 118.3(3)
C31 C26 C10 122.9(2)
C27 C26 C10 118.9(2)
C28 C27 C26 120.7(3)
C28 C27 H12 119.7
C26 C27 H12 119.7
C29 C28 C27 120.7(3)
C29 C28 H13 119.7
C27 C28 H13 119.7
C28 C29 C30 119.4(3)
C28 C29 H16 120.3
C30 C29 H16 120.3
C31 C30 C29 120.2(3)
C31 C30 H15 119.9
C29 C30 H15 119.9
C26 C31 C30 120.8(3)
C26 C31 H14 119.6
C30 C31 H14 119.6
C33 C32 C37 118.0(2)
C33 C32 C11 122.4(2)
C37 C32 C11 119.6(2)
C34 C33 C32 121.9(3)
C34 C33 H21 119.0
C32 C33 H21 119.0
C35 C34 C33 119.1(3)
C35 C34 H20 120.5
C33 C34 H20 120.5
C36 C35 C34 120.8(3)
C36 C35 H17 119.6
C34 C35 H17 119.6
C35 C36 C37 120.1(3)
C35 C36 H18 119.9
C37 C36 H18 119.9
C36 C37 C32 120.0(3)
C36 C37 H19 120.0
C32 C37 H19 120.0
C15 C38 C39 120.4(3)
C15 C38 H24 119.8
C39 C38 H24 119.8
C12 C39 C38 120.7(3)
C12 C39 H23 119.6
C38 C39 H23 119.6

loop_
_geom_bond_atom_site_label_1
_geom_bond_atom_site_label_2
_geom_bond_distance
N1 N2 1.371(3)
N1 C18 1.378(4)
N1 C4 1.437(4)
N2 C5 1.337(3)
N3 C5 1.329(3)
N3 C19 1.383(3)
C1 C16 1.359(6)
C1 C2 1.366(6)
C1 H1 0.9300
C2 C3 1.389(5)
C2 H4 0.9300
C3 C4 1.363(4)
C3 H3 0.9300
C4 C17 1.372(4)
C5 C6 1.491(4)
C6 C7 1.364(4)
C6 C24 1.388(4)
C7 C8 1.392(4)
C7 H11 0.9300
C8 C9 1.389(4)
C8 H10 0.9300
C9 C25 1.381(4)
C9 C10 1.494(3)
C10 C11 1.354(3)
C10 C26 1.499(4)
C11 C12 1.489(4)
C11 C32 1.496(3)
C12 C13 1.381(4)
C12 C39 1.385(4)
C13 C14 1.369(4)
C13 H22 0.9300
C14 C15 1.374(4)
C14 H25 0.9300
C15 C38 1.363(5)
C15 H2 0.9300
C16 C17 1.379(5)
C16 H28 0.9300
C17 H27 0.9300
C18 C19 1.406(4)
C18 C23 1.410(4)
C19 C20 1.394(4)
C20 C21 1.374(5)
C20 H8 0.9300
C21 C22 1.386(5)
C21 H5 0.9300
C22 C23 1.362(5)
C22 H7 0.9300
C23 H6 0.9300
C24 C25 1.380(4)
C24 H9 0.9300
C25 H26 0.9300
C26 C31 1.380(4)
C26 C27 1.393(4)
C27 C28 1.383(5)
C27 H12 0.9300
C28 C29 1.363(5)
C28 H13 0.9300
C29 C30 1.389(5)
C29 H16 0.9300
C30 C31 1.384(4)
C30 H15 0.9300
C31 H14 0.9300
C32 C33 1.382(4)
C32 C37 1.397(4)
C33 C34 1.375(4)
C33 H21 0.9300
C34 C35 1.372(5)
C34 H20 0.9300
C35 C36 1.364(5)
C35 H17 0.9300
C36 C37 1.390(4)
C36 H18 0.9300
C37 H19 0.9300
C38 C39 1.389(4)
C38 H24 0.9300
C39 H23 0.9300

loop_
_geom_torsion_atom_site_label_1
_geom_torsion_atom_site_label_2
_geom_torsion_atom_site_label_3
_geom_torsion_atom_site_label_4
_geom_torsion
C18 N1 N2 C5 9.0(3)
C4 N1 N2 C5 -178.2(2)
C16 C1 C2 C3 -0.8(6)
C1 C2 C3 C4 0.0(5)
C2 C3 C4 C17 1.2(5)
C2 C3 C4 N1 -178.6(3)
N2 N1 C4 C3 -49.7(3)
C18 N1 C4 C3 123.1(3)
N2 N1 C4 C17 130.6(3)
C18 N1 C4 C17 -56.7(4)
C19 N3 C5 N2 -8.6(4)
C19 N3 C5 C6 169.1(2)
N1 N2 C5 N3 1.1(4)
N1 N2 C5 C6 -176.7(2)
N3 C5 C6 C7 -173.5(3)
N2 C5 C6 C7 4.5(4)
N3 C5 C6 C24 0.6(4)
N2 C5 C6 C24 178.7(3)
C24 C6 C7 C8 -1.3(4)
C5 C6 C7 C8 172.9(3)
C6 C7 C8 C9 1.3(4)
C7 C8 C9 C25 -0.2(4)
C7 C8 C9 C10 -176.8(2)
C25 C9 C10 C11 53.6(4)
C8 C9 C10 C11 -130.0(3)
C25 C9 C10 C26 -123.8(3)
C8 C9 C10 C26 52.7(3)
C9 C10 C11 C12 8.2(4)
C26 C10 C11 C12 -174.6(2)
C9 C10 C11 C32 -172.6(2)
C26 C10 C11 C32 4.6(4)
C10 C11 C12 C13 48.3(4)
C32 C11 C12 C13 -130.9(3)
C10 C11 C12 C39 -132.6(3)
C32 C11 C12 C39 48.2(3)
C39 C12 C13 C14 1.5(4)
C11 C12 C13 C14 -179.4(3)
C12 C13 C14 C15 0.4(5)
C13 C14 C15 C38 -2.1(5)
C2 C1 C16 C17 0.4(7)
C3 C4 C17 C16 -1.7(5)
N1 C4 C17 C16 178.1(3)
C1 C16 C17 C4 0.8(6)
N2 N1 C18 C19 -10.5(4)
C4 N1 C18 C19 177.4(2)
N2 N1 C18 C23 166.6(3)
C4 N1 C18 C23 -5.5(4)
C5 N3 C19 C20 -170.6(3)
C5 N3 C19 C18 6.5(4)
N1 C18 C19 N3 2.4(4)
C23 C18 C19 N3 -174.9(3)
N1 C18 C19 C20 179.5(3)
C23 C18 C19 C20 2.2(4)
N3 C19 C20 C21 175.4(3)
C18 C19 C20 C21 -1.7(5)
C19 C20 C21 C22 0.5(5)
C20 C21 C22 C23 0.2(5)
C21 C22 C23 C18 0.4(5)
N1 C18 C23 C22 -178.6(3)
C19 C18 C23 C22 -1.6(5)
C7 C6 C24 C25 0.4(4)
C5 C6 C24 C25 -174.0(3)
C6 C24 C25 C9 0.6(5)
C8 C9 C25 C24 -0.7(4)
C10 C9 C25 C24 175.8(3)
C11 C10 C26 C31 53.2(4)
C9 C10 C26 C31 -129.4(3)
C11 C10 C26 C27 -126.8(3)
C9 C10 C26 C27 50.5(3)
C31 C26 C27 C28 -2.6(4)
C10 C26 C27 C28 177.4(3)
C26 C27 C28 C29 2.2(5)
C27 C28 C29 C30 0.3(5)
C28 C29 C30 C31 -2.3(5)
C27 C26 C31 C30 0.6(4)
C10 C26 C31 C30 -179.4(2)
C29 C30 C31 C26 1.8(4)
C10 C11 C32 C33 50.5(4)
C12 C11 C32 C33 -130.2(3)
C10 C11 C32 C37 -130.1(3)
C12 C11 C32 C37 49.2(3)
C37 C32 C33 C34 0.6(4)
C11 C32 C33 C34 180.0(3)
C32 C33 C34 C35 1.1(5)
C33 C34 C35 C36 -1.4(5)
C34 C35 C36 C37 0.1(5)
C35 C36 C37 C32 1.6(5)
C33 C32 C37 C36 -1.9(4)
C11 C32 C37 C36 178.7(3)
C14 C15 C38 C39 1.7(5)
C13 C12 C39 C38 -1.9(4)
C11 C12 C39 C38 179.0(3)
C15 C38 C39 C12 0.4(5)
